data_9005692
loop_
_publ_author_name
'Bellezza, M.'
'Merlino, S.'
'Perchiazzi, N.'

_publ_section_title
;
 Chemical and structural study of the Zr,Ti-disilicates in the venanzite
 from Pian di Celle, Umbria, Italy
;
_journal_name_full 'European Journal of Mineralogy'
_journal_page_first 957
_journal_page_last 969
_journal_paper_doi 10.1127/0935-1221/2004/0016-0957
_journal_volume 16
_journal_year 2004
_chemical_compound_source 'Pian di Celle, Umbria, Italy'
_chemical_formula_sum 'Ca3.69 F2 Na0.17 O7 Si2 Zr0.14'
_chemical_name_mineral Cuspidine
_space_group_IT_number 14
_symmetry_space_group_name_Hall '-P 2yab'
_symmetry_space_group_name_H-M 'P 1 21/a 1'
_cell_angle_alpha 90
_cell_angle_beta 109.55
_cell_angle_gamma 90
_cell_length_a 10.919
_cell_length_b 10.485
_cell_length_c 7.485
_cell_formula_units_Z 4
_cell_volume 807.524
_database_code_amcsd 0007083
_exptl_crystal_density_diffrn 3.049
_cod_original_formula_sum 'Ca3.69 Zr.14 Na.17 Si2 O7 F2'
_cod_database_code 9005692

loop_
_space_group_symop_operation_xyz
x,y,z
1/2+x,1/2-y,z
1/2-x,1/2+y,-z
-x,-y,-z

loop_
_atom_site_label
_atom_site_fract_x
_atom_site_fract_y
_atom_site_fract_z
_atom_site_occupancy
_atom_site_U_iso_or_equiv
Ca1 0.31250 0.08790 0.02900 0.86000 0.01600
Zr1 0.31250 0.08790 0.02900 0.14000 0.01600
Ca2 0.41980 0.36820 0.83990 1.00000 0.01600
Ca3 0.30610 0.09500 0.53070 1.00000 0.01600
Ca4 0.42350 0.36840 0.33100 0.83000 0.01500
Na4 0.42350 0.36840 0.33100 0.17000 0.01500
Si1 0.63090 0.18930 0.22600 1.00000 0.01400
Si2 0.62260 0.18740 0.65450 1.00000 0.01300
O1 0.62210 0.21970 0.43760 1.00000 0.03800
O2 0.75250 0.27810 0.23030 1.00000 0.02100
O3 0.74210 0.27480 0.77830 1.00000 0.02400
O4 0.66870 0.04300 0.21040 1.00000 0.02800
O5 0.65560 0.04030 0.70420 1.00000 0.03300
O6 0.49060 0.23440 0.09210 1.00000 0.02300
O7 0.48010 0.23550 0.64120 1.00000 0.02100
F1 0.60490 0.49620 0.92920 1.00000 0.01900
F2 0.39550 0.49850 0.57440 1.00000 0.02000

loop_
_cod_related_entry_id
_cod_related_entry_database
_cod_related_entry_code
1 AMCSD 0007083
